data_7207737
loop_
_publ_author_name
'Cyra\'nski, Micha\/l K.'
'Jamr\'oz, Micha\/l H.'
'Rygula, Anna'
'Dobrowolski, Jan Cz.'
'Dobrzycki, \/Lukasz'
'Baranska, Malgorzata'

_publ_section_title
;
 On two alizarin polymorphs
;
_journal_issue 10
_journal_name_full CrystEngComm
_journal_page_first 3667
_journal_paper_doi 10.1039/c2ce06063a
_journal_volume 14
_journal_year 2012
_chemical_formula_sum 'C14 H8 O4'
_chemical_formula_weight 240.20
_chemical_name_systematic
;
?
;
_space_group_IT_number 7
_symmetry_cell_setting monoclinic
_symmetry_space_group_name_Hall 'P -2yc'
_symmetry_space_group_name_H-M 'P 1 c 1'
_atom_sites_solution_hydrogens geom
_atom_sites_solution_primary direct
_atom_sites_solution_secondary difmap
_audit_creation_method SHELXL-97
_cell_angle_alpha 90.00
_cell_angle_beta 100.455(5)
_cell_angle_gamma 90.00
_cell_formula_units_Z 2
_cell_length_a 8.1319(4)
_cell_length_b 3.7102(2)
_cell_length_c 16.8711(9)
_cell_measurement_reflns_used 3856
_cell_measurement_temperature 100(2)
_cell_measurement_theta_max 66.9898
_cell_measurement_theta_min 5.3280
_cell_volume 500.57(5)
_computing_cell_refinement
;
CrysAlisPro, Oxford Diffraction Ltd.,
Version 1.171.33.66 (release 28-04-2010 CrysAlis171 .NET)
(compiled Apr 28 2010,14:27:37)
;
_computing_data_collection
;
CrysAlisPro, Oxford Diffraction Ltd.,
Version 1.171.33.66 (release 28-04-2010 CrysAlis171 .NET)
(compiled Apr 28 2010,14:27:37)
;
_computing_data_reduction
;
CrysAlisPro, Oxford Diffraction Ltd.,
Version 1.171.33.66 (release 28-04-2010 CrysAlis171 .NET)
(compiled Apr 28 2010,14:27:37)
;
_computing_molecular_graphics 'Diamond 3.1'
_computing_publication_material SHELXTL-97
_computing_structure_refinement 'SHELXL-97 (Sheldrick, 1997)'
_computing_structure_solution 'SHELXS-97 (Sheldrick, 1990)'
_diffrn_ambient_temperature 100(2)
_diffrn_detector_area_resol_mean 10.3347
_diffrn_measured_fraction_theta_full 1.000
_diffrn_measured_fraction_theta_max 1.000
_diffrn_measurement_device_type 'Xcalibur, Atlas, Gemini ultra'
_diffrn_measurement_method 'omega scan'
_diffrn_radiation_monochromator mirror
_diffrn_radiation_source 'Enhance Ultra (Cu) X-ray Source'
_diffrn_radiation_type CuK\a
_diffrn_radiation_wavelength 1.54178
_diffrn_reflns_av_R_equivalents 0.0000
_diffrn_reflns_av_sigmaI/netI 0.0832
_diffrn_reflns_limit_h_max 9
_diffrn_reflns_limit_h_min -9
_diffrn_reflns_limit_k_max 4
_diffrn_reflns_limit_k_min -4
_diffrn_reflns_limit_l_max 20
_diffrn_reflns_limit_l_min -19
_diffrn_reflns_number 1781
_diffrn_reflns_theta_full 67.10
_diffrn_reflns_theta_max 67.10
_diffrn_reflns_theta_min 5.33
_exptl_absorpt_coefficient_mu 0.991
_exptl_absorpt_correction_T_max 0.9902
_exptl_absorpt_correction_T_min 0.8576
_exptl_absorpt_correction_type multi-scan
_exptl_absorpt_process_details
;
CrysAlisPro, Oxford Diffraction Ltd.,
Version 1.171.33.66 (release 28-04-2010 CrysAlis171 .NET)
(compiled Apr 28 2010,14:27:37)
Empirical absorption correction using spherical harmonics,
implemented in SCALE3 ABSPACK scaling algorithm.
;
_exptl_crystal_colour Orange
_exptl_crystal_density_diffrn 1.594
_exptl_crystal_density_method 'not measured'
_exptl_crystal_description Planar
_exptl_crystal_F_000 248
_exptl_crystal_size_max 0.16
_exptl_crystal_size_mid 0.14
_exptl_crystal_size_min 0.01
_refine_diff_density_max 0.188
_refine_diff_density_min -0.173
_refine_diff_density_rms 0.048
_refine_ls_abs_structure_details 'Flack H D (1983), Acta Cryst. A39, 876-881'
_refine_ls_extinction_method none
_refine_ls_goodness_of_fit_ref 0.966
_refine_ls_hydrogen_treatment constr
_refine_ls_matrix_type full
_refine_ls_number_parameters 191
_refine_ls_number_reflns 1781
_refine_ls_number_restraints 10
_refine_ls_restrained_S_all 0.974
_refine_ls_R_factor_all 0.0600
_refine_ls_R_factor_gt 0.0421
_refine_ls_shift/su_max 0.000
_refine_ls_shift/su_mean 0.000
_refine_ls_structure_factor_coef Fsqd
_refine_ls_weighting_details 'calc w=1/[\s^2^(Fo^2^)+(0.0517P)^2^+0.0000P] where P=(Fo^2^+2Fc^2^)/3'
_refine_ls_weighting_scheme calc
_refine_ls_wR_factor_gt 0.1026
_refine_ls_wR_factor_ref 0.1082
_reflns_number_gt 1329
_reflns_number_total 1781
_reflns_threshold_expression >2sigma(I)
_cod_data_source_file c2ce06063a.txt
_cod_data_source_block aliz
_cod_depositor_comments
;
The following automatic conversions were performed:

'_symmetry_cell_setting' value 'Monoclinic' changed to 'monoclinic'
according to /home/saulius/struct/CIF-dictionaries/cif_core.dic
dictionary named 'cif_core.dic' version 2.4.1 from 2010-06-29.

Automatic conversion script
Id: cif_fix_values 1715 2011-07-08 13:25:40Z adriana 
;
_cod_original_sg_symbol_H-M Pc
_cod_database_code 7207737

loop_
_symmetry_equiv_pos_as_xyz
'x, y, z'
'x, -y, z+1/2'

loop_
_atom_site_label
_atom_site_type_symbol
_atom_site_fract_x
_atom_site_fract_y
_atom_site_fract_z
_atom_site_U_iso_or_equiv
_atom_site_adp_type
_atom_site_occupancy
_atom_site_symmetry_multiplicity
_atom_site_calc_flag
_atom_site_refinement_flags
_atom_site_disorder_assembly
_atom_site_disorder_group
C1 C -0.1877(8) 0.6680(16) 0.3288(4) 0.048(2) Uani 0.771(4) 1 d P A 1
H1 H -0.2981 0.7596 0.3142 0.058 Uiso 0.771(4) 1 calc PR A 1
C2 C -0.1320(7) 0.5305(14) 0.4051(3) 0.0356(15) Uani 0.771(4) 1 d P A 1
H2 H -0.2046 0.5220 0.4433 0.043 Uiso 0.771(4) 1 calc PR A 1
C3 C 0.0344(7) 0.4024(13) 0.4259(3) 0.0293(13) Uani 0.771(4) 1 d P A 1
C4 C 0.0861(7) 0.2492(13) 0.5076(3) 0.0309(12) Uani 0.771(4) 1 d P A 1
C5 C 0.2591(5) 0.1188(11) 0.5290(3) 0.0238(10) Uani 0.771(4) 1 d P A 1
C6 C 0.3150(6) -0.0185(13) 0.6069(2) 0.0288(11) Uani 0.771(4) 1 d P A 1
C7 C 0.4813(6) -0.1354(12) 0.6299(3) 0.0271(10) Uani 0.771(4) 1 d P A 1
C8 C 0.5874(6) -0.1250(12) 0.5743(3) 0.0297(10) Uani 0.771(4) 1 d P A 1
H8 H 0.6997 -0.2054 0.5892 0.036 Uiso 0.771(4) 1 calc PR A 1
C9 C 0.5306(6) 0.0014(11) 0.4976(3) 0.0294(12) Uani 0.771(4) 1 d P A 1
H9 H 0.6045 0.0022 0.4599 0.035 Uiso 0.771(4) 1 calc PR A 1
C10 C 0.3691(5) 0.1275(10) 0.4736(2) 0.0254(10) Uani 0.771(4) 1 d P A 1
C11 C 0.3136(7) 0.2651(12) 0.3918(3) 0.0298(13) Uani 0.771(4) 1 d P A 1
C12 C 0.1409(7) 0.4088(13) 0.3704(3) 0.0268(12) Uani 0.771(4) 1 d P A 1
C13 C 0.0825(8) 0.5470(17) 0.2941(3) 0.0363(17) Uani 0.771(4) 1 d P A 1
H13 H 0.1546 0.5571 0.2557 0.044 Uiso 0.771(4) 1 calc PR A 1
C14 C -0.0801(9) 0.6702(17) 0.2738(3) 0.045(2) Uani 0.771(4) 1 d P A 1
H14 H -0.1191 0.7585 0.2209 0.053 Uiso 0.771(4) 1 calc PR A 1
O1 O -0.0117(4) 0.2387(12) 0.5564(2) 0.0410(10) Uani 0.771(4) 1 d P A 1
O2 O 0.2159(3) -0.0371(8) 0.66265(16) 0.0398(7) Uani 0.771(4) 1 d P A 1
H2O H 0.1182 0.0243 0.6418 0.060 Uiso 0.771(4) 1 calc PR A 1
O3 O 0.5346(4) -0.2610(8) 0.70480(15) 0.0394(7) Uani 0.771(4) 1 d P A 1
H3O H 0.4573 -0.2428 0.7316 0.059 Uiso 0.771(4) 1 calc PR A 1
O4 O 0.4075(5) 0.2672(10) 0.3427(2) 0.0420(12) Uani 0.771(4) 1 d P A 1
C1B C -0.0995(11) 0.614(4) 0.2744(6) 0.026(6) Uiso 0.229(4) 1 d PG A 2
H1B H -0.1359 0.6878 0.2202 0.031 Uiso 0.229(4) 1 d PG A 2
C2B C 0.0622(10) 0.492(3) 0.2999(5) 0.029(7) Uiso 0.229(4) 1 d PG A 2
H2B H 0.1388 0.4859 0.2636 0.034 Uiso 0.229(4) 1 d PG A 2
C3B C 0.1125(8) 0.376(2) 0.3806(4) 0.020(5) Uiso 0.229(4) 1 d PGU A 2
C4B C 0.2882(7) 0.257(2) 0.4053(3) 0.022(6) Uiso 0.229(4) 1 d PG A 2
C5B C 0.3394(6) 0.1347(15) 0.4890(3) 0.018(4) Uiso 0.229(4) 1 d PGU A 2
C6B C 0.5036(6) 0.0093(14) 0.5142(3) 0.027(6) Uiso 0.229(4) 1 d PG A 2
C7B C 0.5548(7) -0.1194(16) 0.5933(3) 0.018(4) Uiso 0.229(4) 1 d PGU A 2
C8B C 0.4437(8) -0.110(2) 0.6465(3) 0.034(7) Uiso 0.229(4) 1 d PG A 2
H8B H 0.4775 -0.1944 0.7002 0.041 Uiso 0.229(4) 1 d PG A 2
C9B C 0.2844(8) 0.022(3) 0.6219(3) 0.017(4) Uiso 0.229(4) 1 d PGU A 2
H9B H 0.2106 0.0307 0.6595 0.020 Uiso 0.229(4) 1 d PG A 2
C10B C 0.2286(7) 0.141(2) 0.5440(4) 0.019(4) Uiso 0.229(4) 1 d PGU A 2
C11B C 0.0575(7) 0.275(3) 0.5196(5) 0.018(5) Uiso 0.229(4) 1 d PG A 2
C12B C 0.0026(7) 0.388(3) 0.4344(5) 0.019(5) Uiso 0.229(4) 1 d PGU A 2
C13B C -0.1587(8) 0.511(3) 0.4077(6) 0.031(5) Uiso 0.229(4) 1 d PGU A 2
H13B H -0.2361 0.5168 0.4436 0.037 Uiso 0.229(4) 1 d PG A 2
C14B C -0.2075(9) 0.626(4) 0.3290(7) 0.028(6) Uiso 0.229(4) 1 d PGU A 2
H14B H -0.3177 0.7158 0.3121 0.033 Uiso 0.229(4) 1 d PG A 2
O1B O 0.3867(8) 0.254(3) 0.3568(3) 0.034(5) Uiso 0.229(4) 1 d PGU A 2
O2B O 0.6164(6) -0.002(2) 0.4649(3) 0.039(2) Uiso 0.229(4) 1 d PGU A 2
H2OB H 0.5757 0.0949 0.4206 0.059 Uiso 0.229(4) 1 d PG A 2
O3B O 0.7111(7) -0.2441(19) 0.6166(3) 0.039(2) Uiso 0.229(4) 1 d PGU A 2
H3OB H 0.7615 -0.2393 0.5774 0.059 Uiso 0.229(4) 1 d PG A 2
O4B O -0.0388(8) 0.288(3) 0.5675(5) 0.040(4) Uiso 0.229(4) 1 d PGU A 2

loop_
_atom_site_aniso_label
_atom_site_aniso_U_11
_atom_site_aniso_U_22
_atom_site_aniso_U_33
_atom_site_aniso_U_23
_atom_site_aniso_U_13
_atom_site_aniso_U_12
C1 0.052(3) 0.015(2) 0.062(4) 0.004(2) -0.031(3) -0.004(2)
C2 0.037(2) 0.014(2) 0.050(3) -0.0044(19) -0.0081(19) -0.005(2)
C3 0.037(2) 0.016(2) 0.030(2) 0.0022(17) -0.005(2) -0.0041(19)
C4 0.040(2) 0.023(3) 0.0312(19) -0.011(2) 0.010(3) -0.002(2)
C5 0.0297(18) 0.013(2) 0.0260(17) -0.0038(17) -0.001(2) 0.0009(16)
C6 0.048(3) 0.013(2) 0.027(2) -0.0096(18) 0.009(2) 0.002(2)
C7 0.036(2) 0.018(2) 0.0217(16) -0.0036(17) -0.007(2) 0.0010(17)
C8 0.0265(19) 0.027(3) 0.035(2) -0.0068(19) 0.004(2) -0.0013(18)
C9 0.032(2) 0.024(3) 0.0313(17) -0.0024(18) 0.005(2) 0.0012(19)
C10 0.039(2) 0.014(2) 0.0257(18) -0.0073(16) 0.012(2) -0.0042(18)
C11 0.045(3) 0.020(3) 0.0227(18) -0.0034(16) 0.002(2) -0.004(2)
C12 0.041(2) 0.010(2) 0.028(2) -0.0009(16) 0.004(2) -0.0107(19)
C13 0.055(3) 0.016(2) 0.033(3) 0.0042(19) -0.0045(19) -0.014(3)
C14 0.067(4) 0.0100(19) 0.043(3) 0.0056(19) -0.027(3) -0.010(2)
O1 0.0392(17) 0.049(3) 0.0356(15) -0.0045(17) 0.0080(15) 0.0074(18)
O2 0.0427(13) 0.0466(17) 0.0300(12) 0.0035(13) 0.0065(10) 0.0033(15)
O3 0.0457(14) 0.0396(17) 0.0283(11) 0.0021(12) -0.0051(10) 0.0060(14)
O4 0.051(2) 0.048(3) 0.0284(12) 0.0013(16) 0.0136(16) -0.0014(17)

loop_
_atom_type_symbol
_atom_type_description
_atom_type_scat_dispersion_real
_atom_type_scat_dispersion_imag
_atom_type_scat_source
C C 0.0181 0.0000 'International Tables Vol C Tables 4.2.6.8 and 6.1.1.4'
H H 0.0000 0.0000 'International Tables Vol C Tables 4.2.6.8 and 6.1.1.4'
O O 0.0492 0.0000 'International Tables Vol C Tables 4.2.6.8 and 6.1.1.4'

loop_
_geom_angle_atom_site_label_1
_geom_angle_atom_site_label_2
_geom_angle_atom_site_label_3
_geom_angle
C2 C1 C14 119.1(5)
C2 C1 H1 120.5
C14 C1 H1 120.5
C1 C2 C3 119.4(6)
C1 C2 H2 120.3
C3 C2 H2 120.3
C12 C3 C2 120.8(4)
C12 C3 C4 122.0(5)
C2 C3 C4 117.2(6)
O1 C4 C5 121.7(4)
O1 C4 C3 121.4(5)
C5 C4 C3 117.0(6)
C6 C5 C10 119.5(4)
C6 C5 C4 118.8(5)
C10 C5 C4 121.6(4)
O2 C6 C5 122.6(4)
O2 C6 C7 117.3(4)
C5 C6 C7 120.1(5)
O3 C7 C8 120.9(4)
O3 C7 C6 119.8(5)
C8 C7 C6 119.3(4)
C9 C8 C7 120.2(5)
C9 C8 H8 119.9
C7 C8 H8 119.9
C8 C9 C10 121.9(6)
C8 C9 H9 119.0
C10 C9 H9 119.0
C9 C10 C5 118.9(4)
C9 C10 C11 120.5(6)
C5 C10 C11 120.7(4)
O4 C11 C10 121.1(5)
O4 C11 C12 120.7(4)
C10 C11 C12 118.1(6)
C13 C12 C3 118.9(5)
C13 C12 C11 120.6(6)
C3 C12 C11 120.5(5)
C14 C13 C12 120.3(6)
C14 C13 H13 119.9
C12 C13 H13 119.9
C13 C14 C1 121.6(5)
C13 C14 H14 119.2
C1 C14 H14 119.2
C2B C1B C14B 119.1
C2B C1B H1B 120.5
C14B C1B H1B 120.5
C1B C2B C3B 119.4
C1B C2B H2B 120.3
C3B C2B H2B 120.3
C12B C3B C2B 120.8
C12B C3B C4B 122.0
C2B C3B C4B 117.2
O1B C4B C5B 121.7
O1B C4B C3B 121.4
C5B C4B C3B 116.9
C6B C5B C10B 119.5
C6B C5B C4B 118.8
C10B C5B C4B 121.7
O2B C6B C5B 122.6
O2B C6B C7B 117.3
C5B C6B C7B 120.1
O3B C7B C8B 120.9
O3B C7B C6B 119.8
C8B C7B C6B 119.4
C9B C8B C7B 120.2
C9B C8B H8B 119.9
C7B C8B H8B 119.9
C8B C9B C10B 121.9
C8B C9B H9B 119.0
C10B C9B H9B 119.0
C9B C10B C5B 118.8
C9B C10B C11B 120.5
C5B C10B C11B 120.6
O4B C11B C10B 121.1
O4B C11B C12B 120.7
C10B C11B C12B 118.2
C13B C12B C3B 118.8
C13B C12B C11B 120.6
C3B C12B C11B 120.5
C14B C13B C12B 120.3
C14B C13B H13B 119.8
C12B C13B H13B 119.8
C13B C14B C1B 121.5
C13B C14B H14B 119.3
C1B C14B H14B 119.3
C6B O2B H2OB 109.5
C7B O3B H3OB 109.5

loop_
_geom_bond_atom_site_label_1
_geom_bond_atom_site_label_2
_geom_bond_distance
C1 C2 1.382(6)
C1 C14 1.386(8)
C1 H1 0.9500
C2 C3 1.417(7)
C2 H2 0.9500
C3 C12 1.386(8)
C3 C4 1.480(6)
C4 O1 1.245(8)
C4 C5 1.469(7)
C5 C6 1.405(5)
C5 C10 1.407(7)
C6 O2 1.347(5)
C6 C7 1.407(6)
C7 O3 1.342(5)
C7 C8 1.385(8)
C8 C9 1.376(6)
C8 H8 0.9500
C9 C10 1.384(6)
C9 H9 0.9500
C10 C11 1.463(7)
C11 O4 1.224(9)
C11 C12 1.485(7)
C12 C13 1.385(6)
C13 C14 1.383(8)
C13 H13 0.9500
C14 H14 0.9500
O2 H2O 0.8400
O3 H3O 0.8400
C1B C2B 1.3830
C1B C14B 1.3848
C1B H1B 0.9500
C2B C3B 1.4163
C2B H2B 0.9500
C3B C12B 1.3861
C3B C4B 1.4805
C4B O1B 1.2451
C4B C5B 1.4696
C5B C6B 1.4049
C5B C10B 1.4070
C6B O2B 1.3475
C6B C7B 1.4067
C7B O3B 1.3426
C7B C8B 1.3851
C8B C9B 1.3758
C8B H8B 0.9500
C9B C10B 1.3833
C9B H9B 0.9500
C10B C11B 1.4633
C11B O4B 1.2248
C11B C12B 1.4848
C12B C13B 1.3849
C13B C14B 1.3824
C13B H13B 0.9500
C14B H14B 0.9500
O2B H2OB 0.8400
O3B H3OB 0.8400

loop_
_geom_hbond_atom_site_label_D
_geom_hbond_atom_site_label_H
_geom_hbond_atom_site_label_A
_geom_hbond_distance_DH
_geom_hbond_distance_HA
_geom_hbond_distance_DA
_geom_hbond_angle_DHA
_geom_hbond_site_symmetry_A
O2 H2O O1 0.84 1.81 2.546(4) 145.5 .
O3 H3O O2 0.84 2.23 2.691(4) 114.9 .
O3 H3O O4 0.84 1.99 2.712(6) 143.3 2
O2B H2OB O1B 0.84 1.81 2.546 145.5 .
O3B H3OB O2B 0.84 2.23 2.691 114.9 .
O3B H3OB O4B 0.84 2.42 2.907 118.0 1_645
O3B H3OB O4B 0.84 2.57 3.054 118.2 1_655
O3 H3O O1B 0.84 2.29 3.023(7) 146.3 2

loop_
_geom_torsion_atom_site_label_1
_geom_torsion_atom_site_label_2
_geom_torsion_atom_site_label_3
_geom_torsion_atom_site_label_4
_geom_torsion
C14 C1 C2 C3 1.3(7)
C1 C2 C3 C12 -0.9(6)
C1 C2 C3 C4 -178.4(4)
C12 C3 C4 O1 -178.6(4)
C2 C3 C4 O1 -1.1(5)
C12 C3 C4 C5 2.9(5)
C2 C3 C4 C5 -179.6(4)
O1 C4 C5 C6 -0.4(5)
C3 C4 C5 C6 178.1(3)
O1 C4 C5 C10 179.4(3)
C3 C4 C5 C10 -2.1(5)
C10 C5 C6 O2 -179.5(4)
C4 C5 C6 O2 0.3(6)
C10 C5 C6 C7 2.0(5)
C4 C5 C6 C7 -178.1(3)
O2 C6 C7 O3 0.4(6)
C5 C6 C7 O3 179.0(4)
O2 C6 C7 C8 179.3(4)
C5 C6 C7 C8 -2.1(6)
O3 C7 C8 C9 179.4(4)
C6 C7 C8 C9 0.5(6)
C7 C8 C9 C10 1.2(6)
C8 C9 C10 C5 -1.3(6)
C8 C9 C10 C11 179.1(3)
C6 C5 C10 C9 -0.3(5)
C4 C5 C10 C9 179.9(3)
C6 C5 C10 C11 179.3(3)
C4 C5 C10 C11 -0.6(5)
C9 C10 C11 O4 1.0(5)
C5 C10 C11 O4 -178.6(3)
C9 C10 C11 C12 -177.9(4)
C5 C10 C11 C12 2.5(5)
C2 C3 C12 C13 0.8(7)
C4 C3 C12 C13 178.2(4)
C2 C3 C12 C11 -178.4(3)
C4 C3 C12 C11 -1.0(6)
O4 C11 C12 C13 0.2(6)
C10 C11 C12 C13 179.1(4)
O4 C11 C12 C3 179.3(4)
C10 C11 C12 C3 -1.8(6)
C3 C12 C13 C14 -1.1(8)
C11 C12 C13 C14 178.0(5)
C12 C13 C14 C1 1.6(9)
C2 C1 C14 C13 -1.7(9)
C14B C1B C2B C3B 1.3
C1B C2B C3B C12B -0.9
C1B C2B C3B C4B -178.4
C12B C3B C4B O1B -178.6
C2B C3B C4B O1B -1.1
C12B C3B C4B C5B 2.9
C2B C3B C4B C5B -179.7
O1B C4B C5B C6B -0.5
C3B C4B C5B C6B 178.1
O1B C4B C5B C10B 179.4
C3B C4B C5B C10B -2.1
C10B C5B C6B O2B -179.5
C4B C5B C6B O2B 0.4
C10B C5B C6B C7B 2.0
C4B C5B C6B C7B -178.1
O2B C6B C7B O3B 0.4
C5B C6B C7B O3B 179.0
O2B C6B C7B C8B 179.3
C5B C6B C7B C8B -2.1
O3B C7B C8B C9B 179.4
C6B C7B C8B C9B 0.5
C7B C8B C9B C10B 1.2
C8B C9B C10B C5B -1.3
C8B C9B C10B C11B 179.1
C6B C5B C10B C9B -0.3
C4B C5B C10B C9B 179.8
C6B C5B C10B C11B 179.3
C4B C5B C10B C11B -0.6
C9B C10B C11B O4B 1.0
C5B C10B C11B O4B -178.6
C9B C10B C11B C12B -177.9
C5B C10B C11B C12B 2.5
C2B C3B C12B C13B 0.8
C4B C3B C12B C13B 178.2
C2B C3B C12B C11B -178.4
C4B C3B C12B C11B -1.0
O4B C11B C12B C13B 0.2
C10B C11B C12B C13B 179.1
O4B C11B C12B C3B 179.3
C10B C11B C12B C3B -1.8
C3B C12B C13B C14B -1.1
C11B C12B C13B C14B 178.0
C12B C13B C14B C1B 1.6
C2B C1B C14B C13B -1.7
